data_7249074
loop_
_publ_author_name
'Yang, Mingzhu'
'Jiang, Zhouyu'
'Du, Cunbin'
'Zhang, Xiaowen'
'Wang, Mingliang'

_publ_section_title
;
 Chemical stabilization strategy for cymoxanil: synthesis and
 characterization of cocrystals with small organic acids
;
_journal_issue 31
_journal_name_full CrystEngComm
_journal_page_first 4214
_journal_page_last 4222
_journal_paper_doi 10.1039/D4CE00513A
_journal_volume 26
_journal_year 2024
_chemical_formula_moiety 'C7 H10 N4 O3, C7 H6 O3'
_chemical_formula_sum 'C14 H16 N4 O6'
_chemical_formula_weight 336.31
_space_group_crystal_system triclinic
_space_group_IT_number 2
_space_group_name_Hall '-P 1'
_space_group_name_H-M_alt 'P -1'
_atom_sites_solution_hydrogens geom
_atom_sites_solution_primary dual
_audit_creation_date 2024-06-26
_audit_creation_method
;
Olex2 1.3
(compiled 2020.11.12 svn.r5f609507 for OlexSys, GUI svn.r6403)
;
_audit_update_record
;
2024-06-26 deposited with the CCDC.	2024-07-15 downloaded from the CCDC.
;
_cell_angle_alpha 86.267(2)
_cell_angle_beta 81.573(2)
_cell_angle_gamma 83.375(2)
_cell_formula_units_Z 2
_cell_length_a 4.9580(2)
_cell_length_b 11.3093(6)
_cell_length_c 14.6326(8)
_cell_measurement_reflns_used 2089
_cell_measurement_temperature 273(2)
_cell_measurement_theta_max 62.35
_cell_measurement_theta_min 3.06
_cell_volume 805.22(7)
_computing_cell_refinement 'SAINT V8.40B (?, 2016)'
_computing_data_reduction 'SAINT V8.40B (?, 2016)'
_computing_molecular_graphics 'Olex2 1.3 (Dolomanov et al., 2009)'
_computing_publication_material 'Olex2 1.3 (Dolomanov et al., 2009)'
_computing_structure_refinement 'XL  (Sheldrick, 2008)'
_computing_structure_solution 'SHELXT 2014/5 (Sheldrick, 2014)'
_diffrn_ambient_temperature 273.15
_diffrn_measured_fraction_theta_full 0.987
_diffrn_measured_fraction_theta_max 0.987
_diffrn_measurement_device_type 'CCD area detector'
_diffrn_measurement_method 'phi and omega scans'
_diffrn_radiation_monochromator graphite
_diffrn_radiation_type CuK\a
_diffrn_radiation_wavelength 1.54178
_diffrn_reflns_av_R_equivalents 0
_diffrn_reflns_av_unetI/netI 0.0284
_diffrn_reflns_Laue_measured_fraction_full 0.987
_diffrn_reflns_Laue_measured_fraction_max 0.987
_diffrn_reflns_limit_h_max 5
_diffrn_reflns_limit_h_min -5
_diffrn_reflns_limit_k_max 13
_diffrn_reflns_limit_k_min -13
_diffrn_reflns_limit_l_max 17
_diffrn_reflns_limit_l_min 0
_diffrn_reflns_number 2803
_diffrn_reflns_point_group_measured_fraction_full 0.987
_diffrn_reflns_point_group_measured_fraction_max 0.987
_diffrn_reflns_theta_full 66.580
_diffrn_reflns_theta_max 66.580
_diffrn_reflns_theta_min 3.057
_diffrn_source_current 1.1
_diffrn_source_power 0.055
_diffrn_source_voltage 50.0
_exptl_absorpt_coefficient_mu 0.940
_exptl_absorpt_correction_T_max 0.7528
_exptl_absorpt_correction_T_min 0.5867
_exptl_absorpt_correction_type multi-scan
_exptl_absorpt_process_details
;
SADABS-2016/2 (Bruker,2016/2) was used for absorption correction.
wR2(int) was 0.1188 before and 0.0594 after correction.
The Ratio of minimum to maximum transmission is 0.7794.
The \l/2 correction factor is Not present.
;
_exptl_crystal_colour 'clear whiteish colourless'
_exptl_crystal_colour_lustre clear
_exptl_crystal_colour_modifier whiteish
_exptl_crystal_colour_primary colourless
_exptl_crystal_density_diffrn 1.387
_exptl_crystal_description block
_exptl_crystal_F_000 352
_exptl_crystal_size_max 0.22
_exptl_crystal_size_mid 0.2
_exptl_crystal_size_min 0.18
_exptl_transmission_factor_max 0.864
_exptl_transmission_factor_min 0.864
_refine_diff_density_max 0.224
_refine_diff_density_min -0.202
_refine_diff_density_rms 0.052
_refine_ls_extinction_coef 0.009(2)
_refine_ls_extinction_expression Fc^*^=kFc[1+0.001xFc^2^\l^3^/sin(2\q)]^-1/4^
_refine_ls_extinction_method 'SHELXL-2014/7 (Sheldrick 2014'
_refine_ls_goodness_of_fit_ref 1.112
_refine_ls_hydrogen_treatment constr
_refine_ls_matrix_type full
_refine_ls_number_parameters 222
_refine_ls_number_reflns 2803
_refine_ls_number_restraints 0
_refine_ls_restrained_S_all 1.112
_refine_ls_R_factor_all 0.0828
_refine_ls_R_factor_gt 0.0703
_refine_ls_shift/su_max 0.000
_refine_ls_shift/su_mean 0.000
_refine_ls_structure_factor_coef Fsqd
_refine_ls_weighting_details 'w=1/[\s^2^(Fo^2^)+(0.0993P)^2^+0.5907P] where P=(Fo^2^+2Fc^2^)/3'
_refine_ls_weighting_scheme calc
_refine_ls_wR_factor_gt 0.2215
_refine_ls_wR_factor_ref 0.2291
_reflns_Friedel_coverage 0.000
_reflns_number_gt 2140
_reflns_number_total 2803
_reflns_threshold_expression 'I > 2\s(I)'
_cod_data_source_file d4ce00513a2.cif
_cod_data_source_block 1_a_CCDC1
_cod_depositor_comments 'Adding full bibliography for 7249073--7249074.cif.'
_cod_database_code 7249074
_shelx_shelxl_version_number 2014/7
_shelx_space_group_comment
;
The symmetry employed for this shelxl refinement is uniquely defined
by the following loop, which should always be used as a source of
symmetry information in preference to the above space-group names.
They are only intended as comments.
;
_shelx_estimated_absorpt_t_max 0.849
_shelx_estimated_absorpt_t_min 0.820
_olex2_refinement_description
;
1. Fixed Uiso
 At 1.2 times of:
  All C(H) groups, All C(H,H) groups, All N(H) groups
 At 1.5 times of:
  All C(H,H,H) groups, All O(H) groups
2.a Secondary CH2 refined with riding coordinates:
 C6(H6A,H6B)
2.b Aromatic/amide H refined with riding coordinates:
 C10(H10), C11(H11), C12(H12), C13(H13), N3(H3), N4(H4)
2.c Idealised Me refined as rotating group:
 C1(H1A,H1B,H1C), C7(H7A,H7B,H7C)
2.d Idealised tetrahedral OH refined as rotating group:
 O4(H4A), O6(H6)
;
_olex2_submission_special_instructions 'No special instructions were received'

loop_
_space_group_symop_operation_xyz
'x, y, z'
'-x, -y, -z'

loop_
_atom_site_label
_atom_site_type_symbol
_atom_site_fract_x
_atom_site_fract_y
_atom_site_fract_z
_atom_site_U_iso_or_equiv
_atom_site_adp_type
_atom_site_occupancy
_atom_site_site_symmetry_order
_atom_site_calc_flag
_atom_site_refinement_flags_posn
_atom_site_refinement_flags_adp
_atom_site_refinement_flags_occupancy
_atom_site_disorder_assembly
_atom_site_disorder_group
C1 C 0.6003(10) 0.9464(4) 0.6197(3) 0.0941(14) Uani 1 1 d . . . . .
H1A H 0.6175 1.0275 0.5980 0.141 Uiso 1 1 calc R U . . .
H1B H 0.6034 0.9391 0.6853 0.141 Uiso 1 1 calc R U . . .
H1C H 0.4302 0.9236 0.6063 0.141 Uiso 1 1 calc R U . . .
C2 C 1.2297(8) 0.7206(3) 0.5045(3) 0.0698(9) Uani 1 1 d . . . . .
C3 C 1.0148(7) 0.6837(3) 0.5745(2) 0.0619(8) Uani 1 1 d . . . . .
C4 C 1.0402(7) 0.5560(3) 0.6075(2) 0.0640(9) Uani 1 1 d . . . . .
C5 C 0.8280(7) 0.4067(3) 0.7161(3) 0.0612(8) Uani 1 1 d . . . . .
C6 C 1.0293(8) 0.2015(3) 0.7304(3) 0.0800(11) Uani 1 1 d . . . . .
H6A H 1.1372 0.1484 0.6862 0.096 Uiso 1 1 calc R U . . .
H6B H 0.8426 0.1805 0.7395 0.096 Uiso 1 1 calc R U . . .
C7 C 1.1403(10) 0.1826(4) 0.8196(4) 0.0985(15) Uani 1 1 d . . . . .
H7A H 1.3258 0.2024 0.8112 0.148 Uiso 1 1 calc R U . . .
H7B H 1.1366 0.1007 0.8410 0.148 Uiso 1 1 calc R U . . .
H7C H 1.0303 0.2327 0.8646 0.148 Uiso 1 1 calc R U . . .
C8 C 1.1719(7) 0.6251(3) 0.8241(2) 0.0624(8) Uani 1 1 d . . . . .
C9 C 0.9325(7) 0.6966(3) 0.8709(2) 0.0626(8) Uani 1 1 d . . . . .
C10 C 0.7530(8) 0.6468(4) 0.9412(3) 0.0743(10) Uani 1 1 d . . . . .
H10 H 0.7850 0.5665 0.9588 0.089 Uiso 1 1 calc R U . . .
C11 C 0.5284(8) 0.7149(4) 0.9850(3) 0.0853(12) Uani 1 1 d . . . . .
H11 H 0.4090 0.6810 1.0318 0.102 Uiso 1 1 calc R U . . .
C12 C 0.4830(9) 0.8341(4) 0.9587(3) 0.0899(13) Uani 1 1 d . . . . .
H12 H 0.3308 0.8801 0.9877 0.108 Uiso 1 1 calc R U . . .
C13 C 0.6578(9) 0.8861(4) 0.8905(3) 0.0842(12) Uani 1 1 d . . . . .
H13 H 0.6250 0.9667 0.8742 0.101 Uiso 1 1 calc R U . . .
C14 C 0.8849(8) 0.8179(3) 0.8456(3) 0.0694(9) Uani 1 1 d . . . . .
N1 N 0.8132(6) 0.7557(2) 0.6103(2) 0.0678(8) Uani 1 1 d . . . . .
N2 N 1.3980(8) 0.7517(3) 0.4503(3) 0.0881(10) Uani 1 1 d . . . . .
N3 N 0.8414(5) 0.5222(2) 0.67404(19) 0.0606(7) Uani 1 1 d . . . . .
H3 H 0.7112 0.5760 0.6925 0.073 Uiso 1 1 calc R U . . .
N4 N 1.0304(6) 0.3239(2) 0.6918(2) 0.0693(8) Uani 1 1 d . . . . .
H4 H 1.1669 0.3423 0.6522 0.083 Uiso 1 1 calc R U . . .
O1 O 0.8248(6) 0.8698(2) 0.57405(19) 0.0799(8) Uani 1 1 d . . . . .
O2 O 1.2363(6) 0.4918(2) 0.5730(2) 0.0927(10) Uani 1 1 d . . . . .
O3 O 0.6261(5) 0.3890(2) 0.7730(2) 0.0793(8) Uani 1 1 d . . . . .
O4 O 1.2039(5) 0.5129(2) 0.85395(19) 0.0763(8) Uani 1 1 d . . . . .
H4A H 1.3404 0.4788 0.8242 0.114 Uiso 1 1 calc R U . . .
O5 O 1.3306(5) 0.6656(2) 0.75958(18) 0.0736(7) Uani 1 1 d . . . . .
O6 O 1.0519(6) 0.8729(2) 0.7788(2) 0.0870(8) Uani 1 1 d . . . . .
H6 H 1.1843 0.8259 0.7603 0.131 Uiso 1 1 calc R U . . .

loop_
_atom_site_aniso_label
_atom_site_aniso_U_11
_atom_site_aniso_U_22
_atom_site_aniso_U_33
_atom_site_aniso_U_23
_atom_site_aniso_U_13
_atom_site_aniso_U_12
C1 0.111(3) 0.057(2) 0.105(3) -0.001(2) -0.004(3) 0.013(2)
C2 0.079(2) 0.0551(19) 0.072(2) 0.0043(16) -0.0049(19) -0.0027(17)
C3 0.066(2) 0.0551(18) 0.0636(19) -0.0002(15) -0.0086(15) -0.0047(15)
C4 0.067(2) 0.0556(18) 0.067(2) -0.0003(15) -0.0049(16) -0.0060(16)
C5 0.0580(18) 0.0468(17) 0.078(2) 0.0001(15) -0.0079(16) -0.0077(14)
C6 0.073(2) 0.052(2) 0.110(3) -0.0014(19) 0.002(2) -0.0041(17)
C7 0.094(3) 0.070(3) 0.127(4) 0.023(3) -0.017(3) -0.008(2)
C8 0.0566(18) 0.062(2) 0.070(2) -0.0013(16) -0.0136(16) -0.0054(15)
C9 0.0580(18) 0.064(2) 0.067(2) -0.0072(16) -0.0152(15) -0.0018(15)
C10 0.069(2) 0.078(2) 0.074(2) -0.0012(18) -0.0093(18) 0.0006(18)
C11 0.073(2) 0.102(3) 0.077(2) -0.012(2) -0.0012(19) 0.000(2)
C12 0.075(3) 0.102(3) 0.091(3) -0.032(3) -0.013(2) 0.015(2)
C13 0.085(3) 0.072(2) 0.096(3) -0.018(2) -0.018(2) 0.007(2)
C14 0.070(2) 0.065(2) 0.075(2) -0.0114(17) -0.0155(18) -0.0047(17)
N1 0.0783(19) 0.0486(15) 0.0740(18) 0.0049(13) -0.0086(15) -0.0036(13)
N2 0.092(2) 0.072(2) 0.093(2) 0.0090(18) 0.007(2) -0.0080(18)
N3 0.0584(15) 0.0467(14) 0.0734(17) -0.0019(12) -0.0034(13) 0.0005(11)
N4 0.0595(16) 0.0497(15) 0.094(2) 0.0014(14) 0.0009(14) -0.0039(12)
O1 0.0967(19) 0.0491(13) 0.0867(17) 0.0077(12) 0.0019(14) -0.0023(12)
O2 0.0896(19) 0.0634(16) 0.107(2) 0.0096(14) 0.0283(16) 0.0090(14)
O3 0.0631(15) 0.0593(15) 0.107(2) 0.0084(13) 0.0097(14) -0.0039(11)
O4 0.0758(17) 0.0609(15) 0.0855(17) 0.0014(12) 0.0012(13) 0.0023(12)
O5 0.0698(15) 0.0671(15) 0.0800(16) 0.0035(12) -0.0015(13) -0.0063(12)
O6 0.0876(19) 0.0650(16) 0.104(2) 0.0028(15) -0.0064(16) -0.0036(14)

loop_
_atom_type_symbol
_atom_type_description
_atom_type_scat_dispersion_real
_atom_type_scat_dispersion_imag
_atom_type_scat_source
C C 0.0181 0.0091 'International Tables Vol C Tables 4.2.6.8 and 6.1.1.4'
H H 0.0000 0.0000 'International Tables Vol C Tables 4.2.6.8 and 6.1.1.4'
N N 0.0311 0.0180 'International Tables Vol C Tables 4.2.6.8 and 6.1.1.4'
O O 0.0492 0.0322 'International Tables Vol C Tables 4.2.6.8 and 6.1.1.4'

loop_
_geom_angle_atom_site_label_1
_geom_angle_atom_site_label_2
_geom_angle_atom_site_label_3
_geom_angle
_geom_angle_site_symmetry_1
_geom_angle_site_symmetry_3
_geom_angle_publ_flag
H1A C1 H1B 109.5 . . ?
H1A C1 H1C 109.5 . . ?
H1B C1 H1C 109.5 . . ?
O1 C1 H1A 109.5 . . ?
O1 C1 H1B 109.5 . . ?
O1 C1 H1C 109.5 . . ?
N2 C2 C3 178.6(4) . . ?
C2 C3 C4 116.7(3) . . ?
N1 C3 C2 123.3(3) . . ?
N1 C3 C4 119.9(3) . . ?
N3 C4 C3 116.6(3) . . ?
O2 C4 C3 117.6(3) . . ?
O2 C4 N3 125.7(3) . . ?
N4 C5 N3 118.3(3) . . ?
O3 C5 N3 118.0(3) . . ?
O3 C5 N4 123.7(3) . . ?
H6A C6 H6B 107.7 . . ?
C7 C6 H6A 108.9 . . ?
C7 C6 H6B 108.9 . . ?
N4 C6 H6A 108.9 . . ?
N4 C6 H6B 108.9 . . ?
N4 C6 C7 113.4(3) . . ?
C6 C7 H7A 109.5 . . ?
C6 C7 H7B 109.5 . . ?
C6 C7 H7C 109.5 . . ?
H7A C7 H7B 109.5 . . ?
H7A C7 H7C 109.5 . . ?
H7B C7 H7C 109.5 . . ?
O4 C8 C9 115.2(3) . . ?
O5 C8 C9 122.9(3) . . ?
O5 C8 O4 121.8(3) . . ?
C10 C9 C8 121.3(3) . . ?
C10 C9 C14 119.2(3) . . ?
C14 C9 C8 119.5(3) . . ?
C9 C10 H10 119.5 . . ?
C11 C10 C9 120.9(4) . . ?
C11 C10 H10 119.5 . . ?
C10 C11 H11 120.4 . . ?
C10 C11 C12 119.2(4) . . ?
C12 C11 H11 120.4 . . ?
C11 C12 H12 119.4 . . ?
C13 C12 C11 121.3(4) . . ?
C13 C12 H12 119.4 . . ?
C12 C13 H13 120.0 . . ?
C12 C13 C14 120.0(4) . . ?
C14 C13 H13 120.0 . . ?
C13 C14 C9 119.4(4) . . ?
O6 C14 C9 122.6(3) . . ?
O6 C14 C13 118.0(4) . . ?
C3 N1 O1 112.4(3) . . ?
C4 N3 C5 125.9(3) . . ?
C4 N3 H3 117.0 . . ?
C5 N3 H3 117.0 . . ?
C5 N4 C6 121.8(3) . . ?
C5 N4 H4 119.1 . . ?
C6 N4 H4 119.1 . . ?
N1 O1 C1 109.5(3) . . ?
C8 O4 H4A 109.5 . . ?
C14 O6 H6 109.5 . . ?

loop_
_geom_bond_atom_site_label_1
_geom_bond_atom_site_label_2
_geom_bond_distance
_geom_bond_site_symmetry_2
_geom_bond_publ_flag
C1 H1A 0.9600 . ?
C1 H1B 0.9600 . ?
C1 H1C 0.9600 . ?
C1 O1 1.439(5) . ?
C2 C3 1.444(5) . ?
C2 N2 1.134(5) . ?
C3 C4 1.491(5) . ?
C3 N1 1.285(4) . ?
C4 N3 1.350(4) . ?
C4 O2 1.211(4) . ?
C5 N3 1.411(4) . ?
C5 N4 1.317(4) . ?
C5 O3 1.231(4) . ?
C6 H6A 0.9700 . ?
C6 H6B 0.9700 . ?
C6 C7 1.484(6) . ?
C6 N4 1.461(4) . ?
C7 H7A 0.9600 . ?
C7 H7B 0.9600 . ?
C7 H7C 0.9600 . ?
C8 C9 1.465(5) . ?
C8 O4 1.314(4) . ?
C8 O5 1.236(4) . ?
C9 C10 1.392(5) . ?
C9 C14 1.400(5) . ?
C10 H10 0.9300 . ?
C10 C11 1.380(5) . ?
C11 H11 0.9300 . ?
C11 C12 1.380(6) . ?
C12 H12 0.9300 . ?
C12 C13 1.371(7) . ?
C13 H13 0.9300 . ?
C13 C14 1.394(5) . ?
C14 O6 1.353(5) . ?
N1 O1 1.366(3) . ?
N3 H3 0.8600 . ?
N4 H4 0.8600 . ?
O4 H4A 0.8200 . ?
O6 H6 0.8200 . ?

loop_
_geom_torsion_atom_site_label_1
_geom_torsion_atom_site_label_2
_geom_torsion_atom_site_label_3
_geom_torsion_atom_site_label_4
_geom_torsion
_geom_torsion_site_symmetry_1
_geom_torsion_site_symmetry_2
_geom_torsion_site_symmetry_3
_geom_torsion_site_symmetry_4
_geom_torsion_publ_flag
C2 C3 C4 N3 178.9(3) . . . . ?
C2 C3 C4 O2 -0.7(5) . . . . ?
C2 C3 N1 O1 0.6(5) . . . . ?
C3 C4 N3 C5 -178.8(3) . . . . ?
C3 N1 O1 C1 -177.6(3) . . . . ?
C4 C3 N1 O1 178.4(3) . . . . ?
C7 C6 N4 C5 -85.7(5) . . . . ?
C8 C9 C10 C11 179.9(4) . . . . ?
C8 C9 C14 C13 -179.7(3) . . . . ?
C8 C9 C14 O6 0.1(5) . . . . ?
C9 C10 C11 C12 -0.2(6) . . . . ?
C10 C9 C14 C13 -0.5(5) . . . . ?
C10 C9 C14 O6 179.2(3) . . . . ?
C10 C11 C12 C13 -0.6(7) . . . . ?
C11 C12 C13 C14 0.8(7) . . . . ?
C12 C13 C14 C9 -0.2(6) . . . . ?
C12 C13 C14 O6 -179.9(4) . . . . ?
C14 C9 C10 C11 0.8(6) . . . . ?
N1 C3 C4 N3 1.0(5) . . . . ?
N1 C3 C4 O2 -178.6(4) . . . . ?
N3 C5 N4 C6 -178.6(3) . . . . ?
N4 C5 N3 C4 2.7(5) . . . . ?
O2 C4 N3 C5 0.7(6) . . . . ?
O3 C5 N3 C4 -176.8(3) . . . . ?
O3 C5 N4 C6 0.9(6) . . . . ?
O4 C8 C9 C10 -0.7(5) . . . . ?
O4 C8 C9 C14 178.4(3) . . . . ?
O5 C8 C9 C10 177.7(3) . . . . ?
O5 C8 C9 C14 -3.1(5) . . . . ?
